data_4114839
loop_
_publ_author_name
'Juan C. Noveron'
'Myoung Soo Lah'
'Rico E. Del Sesto'
'Atta M. Arif'
'Joel S. Miller'
'Peter J. Stang'

_publ_section_title
;
 Engineering the Structure and Magnetic Properties of Crystalline Solids
 via the Metal-Directed Self-Assembly of a Versatile Molecular Building
 Unit
;
_journal_name_full 'Journal of the American Chemical Society'
_journal_page_first 6613
_journal_page_last 6625
_journal_paper_doi 10.1021/ja0200241
_journal_volume 124
_journal_year 2002
_chemical_formula_sum 'C12 H10 N2 O'
_chemical_formula_weight 198.22
_chemical_name_systematic
;
 ?
;
_space_group_IT_number 14
_symmetry_cell_setting monoclinic
_symmetry_space_group_name_Hall '-P 2ybc'
_symmetry_space_group_name_H-M 'P 1 21/c 1'
_atom_sites_solution_hydrogens geom
_atom_sites_solution_primary direct
_atom_sites_solution_secondary difmap
_audit_creation_method SHELXL-97
_cell_angle_alpha 90.00
_cell_angle_beta 95.0784(13)
_cell_angle_gamma 90.00
_cell_formula_units_Z 4
_cell_length_a 5.6830(2)
_cell_length_b 11.1380(3)
_cell_length_c 15.2124(6)
_cell_measurement_reflns_used 2139
_cell_measurement_temperature 200(1)
_cell_measurement_theta_max 27.485
_cell_measurement_theta_min 1.018
_cell_volume 959.12(6)
_computing_cell_refinement DENZO-SMN
_computing_data_collection 'Nonius COLLECT'
_computing_data_reduction DENZO-SMN
_computing_molecular_graphics 'WinGx, Ortep3'
_computing_structure_refinement 'SHELXL-97 (Sheldrick, 1997)'
_computing_structure_solution SIR97
_diffrn_ambient_temperature 200(1)
_diffrn_measured_fraction_theta_full 0.991
_diffrn_measured_fraction_theta_max 0.991
_diffrn_measurement_device_type 'Nonius KappaCCD DIffractometer'
_diffrn_measurement_method 'Phi plus Omega scan'
_diffrn_radiation_monochromator graphite
_diffrn_radiation_source 'fine-focus sealed tube'
_diffrn_radiation_type MoK\a
_diffrn_radiation_wavelength 0.71073
_diffrn_reflns_av_R_equivalents 0.0234
_diffrn_reflns_av_sigmaI/netI 0.0449
_diffrn_reflns_limit_h_max 7
_diffrn_reflns_limit_h_min -6
_diffrn_reflns_limit_k_max 13
_diffrn_reflns_limit_k_min -14
_diffrn_reflns_limit_l_max 19
_diffrn_reflns_limit_l_min -19
_diffrn_reflns_number 3837
_diffrn_reflns_theta_full 27.50
_diffrn_reflns_theta_max 27.50
_diffrn_reflns_theta_min 4.04
_diffrn_standards_decay_% <2.0
_exptl_absorpt_coefficient_mu 0.090
_exptl_absorpt_correction_T_max 0.9866
_exptl_absorpt_correction_T_min 0.9735
_exptl_absorpt_correction_type multi-scan
_exptl_absorpt_process_details 'DENZO-SMN (Otwinowski & Minor, 1997)'
_exptl_crystal_colour colorless
_exptl_crystal_density_diffrn 1.373
_exptl_crystal_description prism
_exptl_crystal_F_000 416
_exptl_crystal_size_max 0.30
_exptl_crystal_size_mid 0.28
_exptl_crystal_size_min 0.15
_refine_diff_density_max 0.190
_refine_diff_density_min -0.201
_refine_diff_density_rms 0.039
_refine_ls_extinction_coef 0.104(8)
_refine_ls_extinction_expression Fc^*^=kFc[1+0.001xFc^2^\l^3^/sin(2\q)]^-1/4^
_refine_ls_extinction_method SHELXL
_refine_ls_goodness_of_fit_ref 1.028
_refine_ls_hydrogen_treatment mixed
_refine_ls_matrix_type full
_refine_ls_number_parameters 177
_refine_ls_number_reflns 2187
_refine_ls_number_restraints 0
_refine_ls_restrained_S_all 1.028
_refine_ls_R_factor_all 0.0583
_refine_ls_R_factor_gt 0.0380
_refine_ls_shift/su_max 0.000
_refine_ls_shift/su_mean 0.000
_refine_ls_structure_factor_coef Fsqd
_refine_ls_weighting_details 'calc w=1/[\s^2^(Fo^2^)+(0.0456P)^2^+0.1370P] where P=(Fo^2^+2Fc^2^)/3'
_refine_ls_weighting_scheme calc
_refine_ls_wR_factor_gt 0.0878
_refine_ls_wR_factor_ref 0.0972
_reflns_number_gt 1663
_reflns_number_total 2187
_reflns_threshold_expression >2sigma(I)
_cod_data_source_file ja0200241_01.cif
_cod_data_source_block NPBA1
_cod_original_sg_symbol_H-M 'P 21/c'
_cod_database_code 4114839

loop_
_symmetry_equiv_pos_as_xyz
'x, y, z'
'-x, y+1/2, -z+1/2'
'-x, -y, -z'
'x, -y-1/2, z-1/2'

loop_
_atom_site_label
_atom_site_type_symbol
_atom_site_fract_x
_atom_site_fract_y
_atom_site_fract_z
_atom_site_U_iso_or_equiv
_atom_site_adp_type
_atom_site_occupancy
_atom_site_symmetry_multiplicity
_atom_site_calc_flag
C1 C 0.7827(2) 0.20327(11) 0.23589(8) 0.0272(3) Uani 1 1 d
C2 C 0.8337(2) 0.11619(11) 0.29946(8) 0.0257(3) Uani 1 1 d
C3 C 0.6643(2) 0.02893(11) 0.31114(8) 0.0235(3) Uani 1 1 d
C4 C 0.4511(2) 0.03532(12) 0.25819(8) 0.0277(3) Uani 1 1 d
C5 C 0.4194(2) 0.12618(12) 0.19661(8) 0.0297(3) Uani 1 1 d
C6 C 0.8991(2) -0.10119(11) 0.41819(8) 0.0235(3) Uani 1 1 d
C7 C 0.8721(2) -0.19959(10) 0.48335(8) 0.0233(3) Uani 1 1 d
C8 C 1.0552(2) -0.28236(11) 0.49738(8) 0.0264(3) Uani 1 1 d
C9 C 1.0402(2) -0.37429(12) 0.55780(9) 0.0318(3) Uani 1 1 d
C10 C 0.8451(2) -0.38255(13) 0.60605(9) 0.0348(3) Uani 1 1 d
C11 C 0.6648(2) -0.29904(13) 0.59395(9) 0.0335(3) Uani 1 1 d
C12 C 0.6763(2) -0.20792(12) 0.53204(8) 0.0279(3) Uani 1 1 d
N1 N 0.58028(18) 0.21094(10) 0.18370(7) 0.0289(3) Uani 1 1 d
N2 N 0.69162(19) -0.06311(10) 0.37388(7) 0.0277(3) Uani 1 1 d
O1 O 1.09348(15) -0.06105(8) 0.40528(6) 0.0315(3) Uani 1 1 d
H1 H 0.902(2) 0.2644(12) 0.2261(8) 0.025(3) Uiso 1 1 d
H2 H 0.986(2) 0.1166(13) 0.3337(9) 0.031(4) Uiso 1 1 d
H2N H 0.570(3) -0.1139(16) 0.3763(11) 0.045(4) Uiso 1 1 d
H4 H 0.326(2) -0.0217(13) 0.2662(9) 0.030(4) Uiso 1 1 d
H5 H 0.272(3) 0.1328(13) 0.1598(10) 0.036(4) Uiso 1 1 d
H8 H 1.194(2) -0.2759(12) 0.4634(9) 0.031(4) Uiso 1 1 d
H9 H 1.168(2) -0.4339(13) 0.5662(9) 0.033(4) Uiso 1 1 d
H10 H 0.834(3) -0.4497(15) 0.6470(11) 0.045(4) Uiso 1 1 d
H11 H 0.528(3) -0.3056(14) 0.6273(10) 0.040(4) Uiso 1 1 d
H12 H 0.546(2) -0.1500(12) 0.5238(8) 0.027(3) Uiso 1 1 d

loop_
_atom_site_aniso_label
_atom_site_aniso_U_11
_atom_site_aniso_U_22
_atom_site_aniso_U_33
_atom_site_aniso_U_23
_atom_site_aniso_U_13
_atom_site_aniso_U_12
C1 0.0308(7) 0.0235(6) 0.0275(7) 0.0013(5) 0.0045(5) -0.0021(5)
C2 0.0278(7) 0.0243(6) 0.0246(6) -0.0006(5) 0.0007(5) -0.0012(5)
C3 0.0298(6) 0.0223(6) 0.0186(6) -0.0009(5) 0.0040(4) 0.0017(5)
C4 0.0256(6) 0.0281(7) 0.0295(7) 0.0019(5) 0.0025(5) -0.0015(5)
C5 0.0259(7) 0.0323(7) 0.0304(7) 0.0021(6) -0.0005(5) 0.0027(5)
C6 0.0277(6) 0.0215(6) 0.0214(6) -0.0026(5) 0.0023(5) -0.0018(5)
C7 0.0276(6) 0.0216(6) 0.0197(6) -0.0016(5) -0.0025(4) -0.0045(5)
C8 0.0280(7) 0.0264(6) 0.0247(6) -0.0021(5) 0.0009(5) -0.0015(5)
C9 0.0363(7) 0.0266(7) 0.0314(7) 0.0023(6) -0.0034(5) 0.0014(6)
C10 0.0427(8) 0.0325(7) 0.0285(7) 0.0090(6) -0.0015(6) -0.0080(6)
C11 0.0315(7) 0.0400(8) 0.0295(7) 0.0037(6) 0.0050(5) -0.0078(6)
C12 0.0274(6) 0.0301(7) 0.0259(7) 0.0012(5) 0.0008(5) -0.0010(5)
N1 0.0315(6) 0.0279(6) 0.0273(6) 0.0044(5) 0.0033(4) 0.0022(4)
N2 0.0277(6) 0.0265(6) 0.0281(6) 0.0066(5) -0.0019(4) -0.0064(5)
O1 0.0281(5) 0.0302(5) 0.0368(5) 0.0063(4) 0.0063(4) -0.0015(4)

loop_
_atom_type_symbol
_atom_type_description
_atom_type_scat_dispersion_real
_atom_type_scat_dispersion_imag
_atom_type_scat_source
C C 0.0033 0.0016 'International Tables Vol C Tables 4.2.6.8 and 6.1.1.4'
H H 0.0000 0.0000 'International Tables Vol C Tables 4.2.6.8 and 6.1.1.4'
N N 0.0061 0.0033 'International Tables Vol C Tables 4.2.6.8 and 6.1.1.4'
O O 0.0106 0.0060 'International Tables Vol C Tables 4.2.6.8 and 6.1.1.4'

loop_
_geom_angle_atom_site_label_1
_geom_angle_atom_site_label_2
_geom_angle_atom_site_label_3
_geom_angle
N1 C1 C2 125.07(11)
N1 C1 H1 115.8(8)
C2 C1 H1 119.1(8)
C1 C2 C3 118.37(11)
C1 C2 H2 119.6(8)
C3 C2 H2 122.0(8)
C2 C3 C4 117.77(11)
C2 C3 N2 124.24(11)
C4 C3 N2 117.97(11)
C5 C4 C3 118.93(12)
C5 C4 H4 120.8(8)
C3 C4 H4 120.2(8)
N1 C5 C4 124.47(12)
N1 C5 H5 115.3(9)
C4 C5 H5 120.2(9)
O1 C6 N2 123.83(11)
O1 C6 C7 121.43(11)
N2 C6 C7 114.72(10)
C8 C7 C12 119.71(12)
C8 C7 C6 117.90(11)
C12 C7 C6 122.34(11)
C9 C8 C7 120.18(12)
C9 C8 H8 120.2(8)
C7 C8 H8 119.6(8)
C8 C9 C10 120.00(13)
C8 C9 H9 119.9(8)
C10 C9 H9 120.1(8)
C11 C10 C9 120.18(13)
C11 C10 H10 120.8(9)
C9 C10 H10 119.0(9)
C10 C11 C12 120.14(13)
C10 C11 H11 120.0(9)
C12 C11 H11 119.9(9)
C11 C12 C7 119.76(12)
C11 C12 H12 119.2(8)
C7 C12 H12 121.0(8)
C5 N1 C1 115.38(11)
C6 N2 C3 126.85(11)
C6 N2 H2N 114.6(11)
C3 N2 H2N 116.8(11)

loop_
_geom_bond_atom_site_label_1
_geom_bond_atom_site_label_2
_geom_bond_distance
C1 N1 1.3414(16)
C1 C2 1.3821(17)
C1 H1 0.983(13)
C2 C3 1.3905(17)
C2 H2 0.971(14)
C3 C4 1.3958(16)
C3 N2 1.3999(16)
C4 C5 1.3799(18)
C4 H4 0.971(14)
C5 N1 1.3407(16)
C5 H5 0.969(15)
C6 O1 1.2235(14)
C6 N2 1.3726(16)
C6 C7 1.4947(17)
C7 C8 1.3924(17)
C7 C12 1.3935(17)
C8 C9 1.3836(18)
C8 H8 0.982(13)
C9 C10 1.386(2)
C9 H9 0.983(14)
C10 C11 1.384(2)
C10 H10 0.979(17)
C11 C12 1.3901(19)
C11 H11 0.968(16)
C12 H12 0.980(13)
N2 H2N 0.895(17)

loop_
_geom_hbond_atom_site_label_D
_geom_hbond_atom_site_label_H
_geom_hbond_atom_site_label_A
_geom_hbond_distance_DH
_geom_hbond_distance_HA
_geom_hbond_distance_DA
_geom_hbond_angle_DHA
_geom_hbond_site_symmetry_A
N2 H2N N1 0.895(17) 2.288(18) 3.0412(15) 141.8(13) 2_645

loop_
_geom_torsion_atom_site_label_1
_geom_torsion_atom_site_label_2
_geom_torsion_atom_site_label_3
_geom_torsion_atom_site_label_4
_geom_torsion
N1 C1 C2 C3 0.07(19)
C1 C2 C3 C4 -0.57(17)
C1 C2 C3 N2 -179.02(11)
C2 C3 C4 C5 0.71(17)
N2 C3 C4 C5 179.25(11)
C3 C4 C5 N1 -0.4(2)
O1 C6 C7 C8 -30.39(17)
N2 C6 C7 C8 148.17(11)
O1 C6 C7 C12 147.13(12)
N2 C6 C7 C12 -34.30(16)
C12 C7 C8 C9 1.61(18)
C6 C7 C8 C9 179.20(11)
C7 C8 C9 C10 -1.50(19)
C8 C9 C10 C11 0.0(2)
C9 C10 C11 C12 1.3(2)
C10 C11 C12 C7 -1.2(2)
C8 C7 C12 C11 -0.26(18)
C6 C7 C12 C11 -177.74(11)
C4 C5 N1 C1 -0.14(18)
C2 C1 N1 C5 0.29(18)
O1 C6 N2 C3 -3.1(2)
C7 C6 N2 C3 178.41(11)
C2 C3 N2 C6 -16.8(2)
C4 C3 N2 C6 164.72(12)

loop_
_cod_related_entry_id
_cod_related_entry_database
_cod_related_entry_code
1 ChemSpider 71228
